data_1525700
loop_
_publ_author_name
'Bouamrane, A.'
'Laval, J.P.'
'Soulie, J.P.'
'Bastide, J.P.'

_publ_section_title
;
 Structural characterization of Na Mg H2 F and Na Mg H3
;
_journal_name_full 'Materials Research Bulletin'
_journal_page_first 545
_journal_page_last 549
_journal_volume 35
_journal_year 2000
_chemical_formula_sum 'F1.168 H1.832 Mg Na'
_chemical_name_systematic 'Na Mg (H1.832 F1.168)'
_space_group_IT_number 62
_symmetry_space_group_name_Hall '-P 2ac 2n'
_symmetry_space_group_name_H-M 'P n m a'
_cell_angle_alpha 90
_cell_angle_beta 90
_cell_angle_gamma 90
_cell_formula_units_Z 4
_cell_length_a 5.4759
_cell_length_b 7.6968
_cell_length_c 5.4031
_cell_volume 227.724
_citation_journal_id_ASTM MRBUAC
_cod_data_source_file Bouamrane_MRBUAC_2000_322.cif
_cod_data_source_block H1.832F1.168Mg1Na1
_cod_original_formula_sum 'H1.832 F1.168 Mg1 Na1'
_cod_database_code 1525700

loop_
_symmetry_equiv_pos_as_xyz
x,y,z
-x+1/2,-y,z+1/2
x+1/2,-y+1/2,-z+1/2
-x,y+1/2,-z
-x,-y,-z
x-1/2,y,-z-1/2
-x-1/2,y-1/2,z-1/2
x,-y-1/2,z

loop_
_atom_site_label
_atom_site_type_symbol
_atom_site_fract_x
_atom_site_fract_y
_atom_site_fract_z
_atom_site_occupancy
_atom_site_U_iso_or_equiv
F1 F-1 0.48 0.25 0.086 0.368 0.0
H1 H-1 0.48 0.25 0.086 0.632 0.0
Na1 Na+1 0.028 0.25 -0.0071 1 0.0
H2 H-1 0.298 0.041 0.709 0.6 0.0
Mg1 Mg+2 0 0 0.5 1 0.0
F2 F-1 0.298 0.041 0.709 0.4 0.0
